data_2237503
loop_
_publ_author_name
'Xiong, Zhi-Yong'
'Li, Lin'
'Zhao, Xiang-Jie'
'Chen, Hai-Ming'

_publ_section_title
;
 Diaquabis(1<i>H</i>-imidazole-4-carboxylato-\k^2^<i>N</i>^3^,<i>O</i>^4^)manganese(II)
;
_journal_coeditor_code HY2616
_journal_issue 3
_journal_name_full 'Acta Crystallographica Section E'
_journal_page_first m172
_journal_paper_doi 10.1107/S1600536813004091
_journal_volume 69
_journal_year 2013
_chemical_formula_iupac '[Mn (C4 H3 N2 O2)2 (H2 O)2]'
_chemical_formula_moiety 'C8 H10 Mn N4 O6 '
_chemical_formula_sum 'C8 H10 Mn N4 O6'
_chemical_formula_weight 313.14
_chemical_name_systematic Diaquabis(1<i>H</i>-imidazole-4-carboxylato-\k^2^<i>N</i>^3^,<i>O</i>^4^)manganese(II)
_space_group_IT_number 56
_symmetry_cell_setting orthorhombic
_symmetry_space_group_name_Hall '-P 2ab 2ac'
_symmetry_space_group_name_H-M 'P c c n'
_atom_sites_solution_hydrogens geom
_atom_sites_solution_primary direct
_atom_sites_solution_secondary difmap
_audit_creation_method SHELXL-97
_cell_angle_alpha 90.00
_cell_angle_beta 90.00
_cell_angle_gamma 90.00
_cell_formula_units_Z 4
_cell_length_a 7.3052(10)
_cell_length_b 11.7997(17)
_cell_length_c 13.5156(19)
_cell_measurement_reflns_used 1516
_cell_measurement_temperature 298(2)
_cell_measurement_theta_max 24.93
_cell_measurement_theta_min 3.28
_cell_volume 1165.0(3)
_computing_cell_refinement 'SAINT (Bruker, 2007)'
_computing_data_collection 'APEX2 (Bruker, 2007)'
_computing_data_reduction 'SAINT (Bruker, 2007)'
_computing_molecular_graphics 'ORTEPIII (Burnett & Johnson, 1996) and PLATON (Spek, 2009)'
_computing_publication_material 'SHELXL97 (Sheldrick, 2008)'
_computing_structure_refinement 'SHELXL97 (Sheldrick, 2008)'
_computing_structure_solution 'SHELXS97 (Sheldrick, 2008)'
_diffrn_ambient_temperature 298(2)
_diffrn_measured_fraction_theta_full 1.000
_diffrn_measured_fraction_theta_max 1.000
_diffrn_measurement_device_type 'Bruker APEXII CCD'
_diffrn_measurement_method '\f and \w scans'
_diffrn_radiation_monochromator graphite
_diffrn_radiation_source 'fine-focus sealed tube'
_diffrn_radiation_type MoK\a
_diffrn_radiation_wavelength 0.71073
_diffrn_reflns_av_R_equivalents 0.0673
_diffrn_reflns_av_sigmaI/netI 0.0599
_diffrn_reflns_limit_h_max 9
_diffrn_reflns_limit_h_min -8
_diffrn_reflns_limit_k_max 10
_diffrn_reflns_limit_k_min -14
_diffrn_reflns_limit_l_max 15
_diffrn_reflns_limit_l_min -16
_diffrn_reflns_number 5775
_diffrn_reflns_theta_full 25.98
_diffrn_reflns_theta_max 25.98
_diffrn_reflns_theta_min 3.01
_exptl_absorpt_coefficient_mu 1.164
_exptl_absorpt_correction_T_max 0.7214
_exptl_absorpt_correction_T_min 0.6792
_exptl_absorpt_correction_type multi-scan
_exptl_absorpt_process_details '(SADABS; Bruker, 2001)'
_exptl_crystal_colour colourless
_exptl_crystal_density_diffrn 1.785
_exptl_crystal_density_method 'not measured'
_exptl_crystal_description block
_exptl_crystal_F_000 636
_exptl_crystal_size_max 0.36
_exptl_crystal_size_mid 0.32
_exptl_crystal_size_min 0.30
_refine_diff_density_max 0.336
_refine_diff_density_min -0.566
_refine_ls_extinction_method none
_refine_ls_goodness_of_fit_ref 1.070
_refine_ls_hydrogen_treatment constr
_refine_ls_matrix_type full
_refine_ls_number_parameters 87
_refine_ls_number_reflns 1145
_refine_ls_number_restraints 0
_refine_ls_restrained_S_all 1.070
_refine_ls_R_factor_all 0.0451
_refine_ls_R_factor_gt 0.0388
_refine_ls_shift/su_max 0.001
_refine_ls_shift/su_mean 0.000
_refine_ls_structure_factor_coef Fsqd
_refine_ls_weighting_details 'calc w=1/[\s^2^(Fo^2^)+(0.0489P)^2^+0.3284P] where P=(Fo^2^+2Fc^2^)/3'
_refine_ls_weighting_scheme calc
_refine_ls_wR_factor_gt 0.1026
_refine_ls_wR_factor_ref 0.1090
_reflns_number_gt 972
_reflns_number_total 1145
_reflns_threshold_expression I>2\s(I)
_cod_data_source_file hy2616.cif
_cod_data_source_block I
_cod_database_code 2237503
_cod_database_fobs_code 2237503

loop_
_symmetry_equiv_pos_as_xyz
'x, y, z'
'-x+1/2, -y+1/2, z'
'-x, y+1/2, -z+1/2'
'x+1/2, -y, -z+1/2'
'-x, -y, -z'
'x-1/2, y-1/2, -z'
'x, -y-1/2, z-1/2'
'-x-1/2, y, z-1/2'

loop_
_atom_site_type_symbol
_atom_site_label
_atom_site_fract_x
_atom_site_fract_y
_atom_site_fract_z
_atom_site_U_iso_or_equiv
_atom_site_adp_type
_atom_site_calc_flag
_atom_site_refinement_flags
_atom_site_occupancy
_atom_site_symmetry_multiplicity
Mn Mn1 0.7500 0.7500 0.63202(3) 0.0256(2) Uani d S 1 2
N N1 0.5501(2) 0.81048(17) 0.52125(14) 0.0282(5) Uani d . 1 1
N N2 0.3599(3) 0.87066(19) 0.40742(14) 0.0342(5) Uani d . 1 1
H H2 0.3136 0.8835 0.3500 0.041 Uiso calc R 1 1
C C1 0.4022(3) 0.87462(18) 0.67505(16) 0.0238(5) Uani d . 1 1
C C2 0.4063(3) 0.86601(18) 0.56583(16) 0.0241(5) Uani d . 1 1
C C4 0.5155(3) 0.8144(2) 0.42597(17) 0.0350(6) Uani d . 1 1
H H4 0.5895 0.7822 0.3775 0.042 Uiso calc R 1 1
C C3 0.2882(4) 0.9039(2) 0.49557(18) 0.0312(5) Uani d . 1 1
H H3 0.1804 0.9442 0.5057 0.037 Uiso calc R 1 1
O O1 0.5374(2) 0.83532(14) 0.72111(11) 0.0310(4) Uani d . 1 1
O O2 0.2642(2) 0.91985(15) 0.71532(12) 0.0302(4) Uani d . 1 1
O O1W 0.5981(2) 0.59207(14) 0.66084(14) 0.0392(5) Uani d . 1 1
H H1WA 0.6528 0.5466 0.7024 0.059 Uiso d R 1 1
H H1WB 0.5022 0.5856 0.6758 0.059 Uiso d R 1 1

loop_
_atom_site_aniso_label
_atom_site_aniso_U_11
_atom_site_aniso_U_22
_atom_site_aniso_U_33
_atom_site_aniso_U_12
_atom_site_aniso_U_13
_atom_site_aniso_U_23
Mn1 0.0235(4) 0.0344(4) 0.0189(3) 0.00646(18) 0.000 0.000
N1 0.0272(11) 0.0389(12) 0.0184(10) 0.0068(8) -0.0009(8) -0.0021(8)
N2 0.0348(13) 0.0490(13) 0.0186(10) 0.0037(9) -0.0074(8) 0.0014(8)
C1 0.0247(12) 0.0233(11) 0.0233(12) -0.0029(9) 0.0020(9) -0.0011(8)
C2 0.0243(12) 0.0288(12) 0.0192(12) 0.0008(9) 0.0002(9) -0.0007(8)
C4 0.0359(15) 0.0506(16) 0.0186(12) 0.0067(11) 0.0000(10) -0.0031(10)
C3 0.0289(12) 0.0391(13) 0.0256(13) 0.0037(10) -0.0008(10) 0.0009(10)
O1 0.0287(10) 0.0457(10) 0.0186(8) 0.0087(7) -0.0010(7) -0.0002(7)
O2 0.0243(10) 0.0432(11) 0.0232(10) 0.0047(6) 0.0048(6) -0.0051(7)
O1W 0.0279(10) 0.0429(11) 0.0467(12) 0.0036(7) 0.0039(8) 0.0133(8)

loop_
_atom_type_symbol
_atom_type_description
_atom_type_scat_dispersion_real
_atom_type_scat_dispersion_imag
_atom_type_scat_source
C C 0.0033 0.0016 'International Tables Vol C Tables 4.2.6.8 and 6.1.1.4'
H H 0.0000 0.0000 'International Tables Vol C Tables 4.2.6.8 and 6.1.1.4'
N N 0.0061 0.0033 'International Tables Vol C Tables 4.2.6.8 and 6.1.1.4'
O O 0.0106 0.0060 'International Tables Vol C Tables 4.2.6.8 and 6.1.1.4'
Mn Mn 0.3368 0.7283 'International Tables Vol C Tables 4.2.6.8 and 6.1.1.4'

loop_
_geom_angle_atom_site_label_1
_geom_angle_atom_site_label_2
_geom_angle_atom_site_label_3
_geom_angle_site_symmetry_1
_geom_angle_site_symmetry_3
_geom_angle
O1W Mn1 O1W . 2_665 159.64(10)
O1W Mn1 O1 . 2_665 82.66(6)
O1W Mn1 O1 2_665 2_665 86.27(6)
O1W Mn1 O1 . . 86.27(6)
O1W Mn1 O1 2_665 . 82.66(6)
O1 Mn1 O1 2_665 . 113.90(8)
O1W Mn1 N1 . . 93.44(7)
O1W Mn1 N1 2_665 . 100.34(7)
O1 Mn1 N1 2_665 . 168.96(6)
O1 Mn1 N1 . . 75.97(7)
O1W Mn1 N1 . 2_665 100.34(7)
O1W Mn1 N1 2_665 2_665 93.44(7)
O1 Mn1 N1 2_665 2_665 75.96(7)
O1 Mn1 N1 . 2_665 168.97(6)
N1 Mn1 N1 . 2_665 94.70(10)
C4 N1 C2 . . 105.38(19)
C4 N1 Mn1 . . 143.43(17)
C2 N1 Mn1 . . 111.19(14)
C4 N2 C3 . . 107.8(2)
C4 N2 H2 . . 126.1
C3 N2 H2 . . 126.1
O1 C1 O2 . . 124.7(2)
O1 C1 C2 . . 116.93(18)
O2 C1 C2 . . 118.34(19)
C3 C2 N1 . . 109.6(2)
C3 C2 C1 . . 131.4(2)
N1 C2 C1 . . 118.98(18)
N1 C4 N2 . . 111.4(2)
N1 C4 H4 . . 124.3
N2 C4 H4 . . 124.3
C2 C3 N2 . . 105.9(2)
C2 C3 H3 . . 127.1
N2 C3 H3 . . 127.1
C1 O1 Mn1 . . 116.82(14)
Mn1 O1W H1WA . . 113.7
Mn1 O1W H1WB . . 128.2
H1WA O1W H1WB . . 101.3

loop_
_geom_bond_atom_site_label_1
_geom_bond_atom_site_label_2
_geom_bond_site_symmetry_2
_geom_bond_distance
Mn1 O1W . 2.2037(17)
Mn1 O1W 2_665 2.2038(17)
Mn1 O1 2_665 2.2079(16)
Mn1 O1 . 2.2079(16)
Mn1 N1 . 2.2097(19)
Mn1 N1 2_665 2.2097(19)
N1 C4 . 1.313(3)
N1 C2 . 1.377(3)
N2 C4 . 1.340(3)
N2 C3 . 1.359(3)
N2 H2 . 0.8600
C1 O1 . 1.257(3)
C1 O2 . 1.264(3)
C1 C2 . 1.480(3)
C2 C3 . 1.359(3)
C4 H4 . 0.9300
C3 H3 . 0.9300
O1W H1WA . 0.87
O1W H1WB . 0.73

loop_
_geom_hbond_atom_site_label_D
_geom_hbond_atom_site_label_H
_geom_hbond_atom_site_label_A
_geom_hbond_site_symmetry_A
_geom_hbond_distance_DH
_geom_hbond_distance_HA
_geom_hbond_distance_DA
_geom_hbond_angle_DHA
N2 H2 O2 8_655 0.86 1.95 2.811(3) 173
O1W H1WA O2 3_646 0.87 1.96 2.818(2) 167
O1W H1WB O2 2_565 0.73 2.02 2.751(2) 176

loop_
_geom_torsion_atom_site_label_1
_geom_torsion_atom_site_label_2
_geom_torsion_atom_site_label_3
_geom_torsion_atom_site_label_4
_geom_torsion_site_symmetry_1
_geom_torsion
O1W Mn1 N1 C4 . -95.6(3)
O1W Mn1 N1 C4 2_665 99.5(3)
O1 Mn1 N1 C4 2_665 -26.7(5)
O1 Mn1 N1 C4 . 179.1(3)
N1 Mn1 N1 C4 2_665 5.1(3)
O1W Mn1 N1 C2 . 85.01(16)
O1W Mn1 N1 C2 2_665 -79.94(16)
O1 Mn1 N1 C2 2_665 153.9(3)
O1 Mn1 N1 C2 . -0.28(15)
N1 Mn1 N1 C2 2_665 -174.31(19)
C4 N1 C2 C3 . -0.8(3)
Mn1 N1 C2 C3 . 178.83(16)
C4 N1 C2 C1 . 178.8(2)
Mn1 N1 C2 C1 . -1.5(2)
O1 C1 C2 C3 . -176.7(2)
O2 C1 C2 C3 . 3.7(3)
O1 C1 C2 N1 . 3.7(3)
O2 C1 C2 N1 . -175.9(2)
C2 N1 C4 N2 . 1.0(3)
Mn1 N1 C4 N2 . -178.4(2)
C3 N2 C4 N1 . -0.8(3)
N1 C2 C3 N2 . 0.3(3)
C1 C2 C3 N2 . -179.3(2)
C4 N2 C3 C2 . 0.3(3)
O2 C1 O1 Mn1 . 175.69(16)
C2 C1 O1 Mn1 . -3.9(2)
O1W Mn1 O1 C1 . -92.12(16)
O1W Mn1 O1 C1 2_665 105.01(16)
O1 Mn1 O1 C1 2_665 -172.39(18)
N1 Mn1 O1 C1 . 2.38(16)
N1 Mn1 O1 C1 2_665 35.2(4)
